data_4001505
loop_
_publ_author_name
'Chen, Chao'
'Liu, Yunling'
'Wang, Shuhua'
'Li, Guanghua'
'Bi, Minghui'
'Yi, Zhuo'
'Pang, Wenqin'

_publ_section_title
;
 Hydrothermal Syntheses, Structural Characterizations, and
 Photoluminescence Properties of Three Fluorinated Indium Phosphates with
 Bipyridyl Ligands:&#x00A0; In3F2(2,2&#x2018;-bipy)2(HPO4)2(H1.5PO4)2,
 In2F2(H2O)(2,2&#x2018;-bipy)(HPO4)2, and
 In2F2(H2O)(2,2&#x2018;-bipy-5-amine)(HPO4)2
;
_journal_issue 13
_journal_name_full 'Chemistry of Materials'
_journal_page_first 2950
_journal_paper_doi 10.1021/cm052395x
_journal_volume 18
_journal_year 2006
_chemical_formula_moiety 'C20 H21 F2 In3 N4 O16 P4'
_chemical_formula_sum 'C20 H21 F2 In3 N4 O16 P4'
_chemical_formula_weight 1079.75
_chemical_melting_point ?
_chemical_name_systematic
; 
 ? 
;
_space_group_IT_number 2
_symmetry_cell_setting triclinic
_symmetry_space_group_name_Hall '-P 1'
_symmetry_space_group_name_H-M 'P -1'
_atom_sites_solution_hydrogens geom
_atom_sites_solution_primary direct
_atom_sites_solution_secondary difmap
_audit_creation_method SHELXL-97
_cell_angle_alpha 72.445(2)
_cell_angle_beta 75.252(2)
_cell_angle_gamma 74.819(2)
_cell_formula_units_Z 1
_cell_length_a 8.8932(11)
_cell_length_b 9.0338(11)
_cell_length_c 10.6253(13)
_cell_measurement_reflns_used 4144
_cell_measurement_temperature 293(2)
_cell_measurement_theta_max 25.50
_cell_measurement_theta_min 2.05
_cell_volume 771.04(16)
_computing_cell_refinement Process-auto
_computing_data_collection Process-auto
_computing_data_reduction Process-auto
_computing_molecular_graphics 'Siemens SHELXTL'
_computing_publication_material 'Siemens SHELXTL'
_computing_structure_refinement 'SHELXL-97 (Sheldrick, 1997)'
_computing_structure_solution 'SHELXS-97 (Sheldrick, 1990)'
_diffrn_ambient_temperature 293(2)
_diffrn_measured_fraction_theta_full 0.978
_diffrn_measured_fraction_theta_max 0.978
_diffrn_radiation_monochromator graphite
_diffrn_radiation_source 'fine-focus sealed tube'
_diffrn_radiation_type MoK\a
_diffrn_radiation_wavelength 0.71073
_diffrn_reflns_av_R_equivalents 0.0413
_diffrn_reflns_av_sigmaI/netI 0.0344
_diffrn_reflns_limit_h_max 10
_diffrn_reflns_limit_h_min -10
_diffrn_reflns_limit_k_max 10
_diffrn_reflns_limit_k_min -10
_diffrn_reflns_limit_l_max 12
_diffrn_reflns_limit_l_min -7
_diffrn_reflns_number 4144
_diffrn_reflns_theta_full 25.50
_diffrn_reflns_theta_max 25.50
_diffrn_reflns_theta_min 2.05
_exptl_absorpt_coefficient_mu 2.526
_exptl_absorpt_correction_type none
_exptl_crystal_colour colorless
_exptl_crystal_density_diffrn 2.325
_exptl_crystal_density_meas ?
_exptl_crystal_density_method 'not measured'
_exptl_crystal_description platelet
_exptl_crystal_F_000 522
_exptl_crystal_size_max 0.249
_exptl_crystal_size_mid 0.107
_exptl_crystal_size_min 0.102
_refine_diff_density_max 0.965
_refine_diff_density_min -0.677
_refine_diff_density_rms 0.106
_refine_ls_extinction_method none
_refine_ls_goodness_of_fit_ref 1.002
_refine_ls_hydrogen_treatment mixed
_refine_ls_matrix_type full
_refine_ls_number_parameters 266
_refine_ls_number_reflns 2802
_refine_ls_number_restraints 0
_refine_ls_restrained_S_all 1.002
_refine_ls_R_factor_all 0.0255
_refine_ls_R_factor_gt 0.0238
_refine_ls_shift/su_max 0.001
_refine_ls_shift/su_mean 0.000
_refine_ls_structure_factor_coef Fsqd
_refine_ls_weighting_details 'calc w=1/[\s^2^(Fo^2^)+(0.0416P)^2^+0.0000P] where P=(Fo^2^+2Fc^2^)/3'
_refine_ls_weighting_scheme calc
_refine_ls_wR_factor_gt 0.0620
_refine_ls_wR_factor_ref 0.0633
_reflns_number_gt 2616
_reflns_number_total 2802
_reflns_threshold_expression >2sigma(I)
_cod_data_source_file cm052395xsi20051031_085806.cif
_cod_data_source_block 1
_cod_depositor_comments
;
The following automatic conversions were performed:

'_chemical_melting_point' value 'not measured' was changed to '?' -
the value is undefined or not given.

Automatic conversion script
Id: cif_fix_values 1715 2011-07-08 13:25:40Z adriana 

The following automatic conversions were performed:

'_exptl_crystal_density_meas' value 'none' was changed to '?' - the
value is perceived as not measured.

Automatic conversion script
Id: cif_fix_values 3008 2015-01-20 13:52:24Z robertas 
;
_cod_original_sg_symbol_H-M P-1
_cod_database_code 4001505

loop_
_symmetry_equiv_pos_as_xyz
'x, y, z'
'-x, -y, -z'

loop_
_atom_site_label
_atom_site_type_symbol
_atom_site_fract_x
_atom_site_fract_y
_atom_site_fract_z
_atom_site_U_iso_or_equiv
_atom_site_adp_type
_atom_site_occupancy
_atom_site_symmetry_multiplicity
_atom_site_calc_flag
_atom_site_refinement_flags
In1 In 0.5000 0.0000 0.5000 0.01529(10) Uani 1 2 d S
In2 In 0.82606(2) -0.07469(2) 0.697342(19) 0.01703(9) Uani 1 1 d .
P2 P 1.20194(8) -0.19655(9) 0.60501(7) 0.01637(17) Uani 1 1 d .
P1 P 0.75399(9) -0.32823(9) 0.55771(8) 0.01934(18) Uani 1 1 d .
F1 F 0.58383(19) -0.0258(2) 0.67548(17) 0.0221(4) Uani 1 1 d .
O8 O 0.8465(3) -0.2824(3) 0.6369(2) 0.0263(5) Uani 1 1 d .
O7 O 0.3540(2) -0.1614(3) 0.6213(2) 0.0233(5) Uani 1 1 d .
O6 O 0.8400(2) 0.1207(3) 0.5330(2) 0.0247(5) Uani 1 1 d .
O5 O 0.3194(2) 0.1903(3) 0.5450(2) 0.0238(5) Uani 1 1 d .
O4 O 1.0654(2) -0.1497(3) 0.7140(2) 0.0285(5) Uani 1 1 d .
O3 O 0.8612(3) -0.4580(3) 0.4915(3) 0.0303(6) Uani 1 1 d .
O2 O 0.6175(3) -0.4074(3) 0.6597(3) 0.0355(7) Uani 1 1 d .
O1 O 1.2411(3) -0.3805(3) 0.6298(3) 0.0390(7) Uani 1 1 d .
N2 N 0.8200(3) 0.0916(3) 0.8227(3) 0.0248(6) Uani 1 1 d .
N1 N 0.7244(3) -0.1842(3) 0.9126(3) 0.0245(6) Uani 1 1 d .
C5 C 0.7162(4) -0.1084(4) 1.0058(3) 0.0256(7) Uani 1 1 d .
C10 C 0.8794(5) 0.2228(5) 0.7707(4) 0.0355(8) Uani 1 1 d .
C6 C 0.7798(4) 0.0395(4) 0.9569(3) 0.0256(7) Uani 1 1 d .
C1 C 0.6658(5) -0.3176(5) 0.9499(4) 0.0365(9) Uani 1 1 d .
C9 C 0.9024(5) 0.3077(5) 0.8500(4) 0.0427(10) Uani 1 1 d .
C4 C 0.6522(5) -0.1682(5) 1.1399(4) 0.0382(9) Uani 1 1 d .
C7 C 0.7985(5) 0.1208(5) 1.0421(4) 0.0398(9) Uani 1 1 d .
C2 C 0.5971(5) -0.3781(6) 1.0810(4) 0.0450(10) Uani 1 1 d .
C8 C 0.8626(6) 0.2559(5) 0.9864(4) 0.0459(11) Uani 1 1 d .
C3 C 0.5924(5) -0.3039(5) 1.1765(4) 0.0450(10) Uani 1 1 d .
H1 H 0.681(4) -0.369(4) 0.890(4) 0.027(10) Uiso 1 1 d .
H7 H 0.777(4) 0.086(4) 1.128(4) 0.031(10) Uiso 1 1 d .
H10 H 0.910(4) 0.249(4) 0.683(4) 0.030(10) Uiso 1 1 d .
H9 H 0.940(5) 0.392(5) 0.815(4) 0.041(12) Uiso 1 1 d .
H3 H 0.575(6) -0.348(6) 1.259(5) 0.064(16) Uiso 1 1 d .
H2 H 0.569(5) -0.472(5) 1.106(4) 0.051(13) Uiso 1 1 d .
H4 H 0.665(5) -0.117(5) 1.188(4) 0.044(12) Uiso 1 1 d .
H11 H 0.552(5) -0.365(6) 0.651(5) 0.046(17) Uiso 1 1 d .
H12 H 1.204(6) -0.410(6) 0.598(5) 0.063(18) Uiso 1 1 d .
H13 H 0.942(8) -0.474(9) 0.485(8) 0.02(2) Uiso 0.50 1 d P
H8 H 0.876(6) 0.305(7) 1.038(5) 0.080 Uiso 1 1 d .

loop_
_atom_site_aniso_label
_atom_site_aniso_U_11
_atom_site_aniso_U_22
_atom_site_aniso_U_33
_atom_site_aniso_U_23
_atom_site_aniso_U_13
_atom_site_aniso_U_12
In1 0.01112(15) 0.01868(17) 0.01777(16) -0.00712(12) -0.00387(11) -0.00182(11)
In2 0.01427(13) 0.02306(14) 0.01548(13) -0.00672(9) -0.00366(9) -0.00364(9)
P2 0.0135(4) 0.0188(4) 0.0181(4) -0.0047(3) -0.0046(3) -0.0038(3)
P1 0.0142(4) 0.0194(4) 0.0263(4) -0.0097(3) -0.0047(3) -0.0009(3)
F1 0.0161(8) 0.0347(10) 0.0185(9) -0.0096(8) -0.0054(7) -0.0051(7)
O8 0.0231(11) 0.0267(12) 0.0351(13) -0.0164(10) -0.0111(10) 0.0005(9)
O7 0.0162(10) 0.0311(13) 0.0238(11) -0.0031(9) -0.0058(9) -0.0094(9)
O6 0.0244(11) 0.0314(13) 0.0198(11) -0.0021(9) -0.0079(9) -0.0093(10)
O5 0.0212(11) 0.0251(12) 0.0230(11) -0.0099(9) -0.0038(9) 0.0031(9)
O4 0.0159(11) 0.0502(15) 0.0217(11) -0.0136(11) -0.0040(9) -0.0047(10)
O3 0.0184(14) 0.0294(14) 0.0505(17) -0.0235(12) -0.0138(12) 0.0054(10)
O2 0.0205(14) 0.0339(16) 0.0449(17) 0.0010(12) -0.0053(12) -0.0072(12)
O1 0.0503(17) 0.0217(13) 0.0571(18) -0.0094(12) -0.0344(15) -0.0044(11)
N2 0.0295(15) 0.0275(15) 0.0208(14) -0.0094(12) -0.0067(11) -0.0056(12)
N1 0.0226(14) 0.0331(16) 0.0195(14) -0.0082(12) -0.0044(11) -0.0066(12)
C5 0.0219(16) 0.0299(18) 0.0223(16) -0.0089(14) -0.0036(13) 0.0016(13)
C10 0.050(2) 0.033(2) 0.029(2) -0.0098(16) -0.0110(17) -0.0114(17)
C6 0.0266(17) 0.0277(18) 0.0225(16) -0.0097(14) -0.0065(14) 0.0003(14)
C1 0.047(2) 0.039(2) 0.0266(19) -0.0073(17) -0.0034(16) -0.0171(18)
C9 0.064(3) 0.033(2) 0.043(2) -0.0106(18) -0.021(2) -0.017(2)
C4 0.044(2) 0.047(2) 0.0200(18) -0.0112(17) -0.0018(16) -0.0038(19)
C7 0.057(3) 0.038(2) 0.025(2) -0.0143(17) -0.0131(18) 0.0014(18)
C2 0.053(3) 0.046(3) 0.034(2) -0.0031(18) 0.0033(18) -0.025(2)
C8 0.067(3) 0.038(2) 0.047(3) -0.0225(19) -0.027(2) -0.006(2)
C3 0.044(2) 0.052(3) 0.024(2) -0.0011(19) 0.0073(18) -0.0083(19)

loop_
_atom_type_symbol
_atom_type_description
_atom_type_scat_dispersion_real
_atom_type_scat_dispersion_imag
_atom_type_scat_source
C C 0.0033 0.0016 'International Tables Vol C Tables 4.2.6.8 and 6.1.1.4'
H H 0.0000 0.0000 'International Tables Vol C Tables 4.2.6.8 and 6.1.1.4'
N N 0.0061 0.0033 'International Tables Vol C Tables 4.2.6.8 and 6.1.1.4'
O O 0.0106 0.0060 'International Tables Vol C Tables 4.2.6.8 and 6.1.1.4'
F F 0.0171 0.0103 'International Tables Vol C Tables 4.2.6.8 and 6.1.1.4'
P P 0.1023 0.0942 'International Tables Vol C Tables 4.2.6.8 and 6.1.1.4'
In In -0.7276 1.3100 'International Tables Vol C Tables 4.2.6.8 and 6.1.1.4'

loop_
_geom_angle_atom_site_label_1
_geom_angle_atom_site_label_2
_geom_angle_atom_site_label_3
_geom_angle
_geom_angle_site_symmetry_1
_geom_angle_site_symmetry_3
O5 In1 O5 180.00(12) . 2_656
O5 In1 F1 90.15(7) . .
O5 In1 F1 89.85(7) 2_656 .
O5 In1 F1 89.85(7) . 2_656
O5 In1 F1 90.15(7) 2_656 2_656
F1 In1 F1 180.0 . 2_656
O5 In1 O7 89.96(8) . 2_656
O5 In1 O7 90.04(8) 2_656 2_656
F1 In1 O7 93.70(7) . 2_656
F1 In1 O7 86.31(7) 2_656 2_656
O5 In1 O7 90.04(8) . .
O5 In1 O7 89.96(8) 2_656 .
F1 In1 O7 86.31(7) . .
F1 In1 O7 93.69(7) 2_656 .
O7 In1 O7 180.00(10) 2_656 .
O6 In2 O4 100.17(9) . .
O6 In2 O8 111.35(9) . .
O4 In2 O8 87.96(9) . .
O6 In2 F1 83.15(7) . .
O4 In2 F1 172.90(8) . .
O8 In2 F1 84.98(8) . .
O6 In2 N1 150.76(9) . .
O4 In2 N1 96.84(9) . .
O8 In2 N1 92.78(10) . .
F1 In2 N1 82.78(8) . .
O6 In2 N2 86.04(9) . .
O4 In2 N2 84.24(9) . .
O8 In2 N2 162.01(10) . .
F1 In2 N2 102.32(8) . .
N1 In2 N2 72.17(10) . .
O6 P2 O4 110.84(13) 2_756 .
O6 P2 O7 114.34(12) 2_756 1_655
O4 P2 O7 109.64(13) . 1_655
O6 P2 O1 109.71(15) 2_756 .
O4 P2 O1 109.23(16) . .
O7 P2 O1 102.72(14) 1_655 .
O5 P1 O8 113.93(13) 2_656 .
O5 P1 O3 110.99(14) 2_656 .
O8 P1 O3 109.36(13) . .
O5 P1 O2 108.52(14) 2_656 .
O8 P1 O2 108.27(15) . .
O3 P1 O2 105.37(15) . .
O5 P1 H11 90.8(15) 2_656 .
O8 P1 H11 114.5(15) . .
O3 P1 H11 116.3(15) . .
O2 P1 H11 18.1(15) . .
In1 F1 In2 127.17(8) . .
P1 O8 In2 133.55(13) . .
P2 O7 In1 132.50(13) 1_455 .
P2 O6 In2 144.07(14) 2_756 .
P1 O5 In1 125.15(12) 2_656 .
P2 O4 In2 125.72(13) . .
P1 O3 H13 122(7) . .
P1 O2 H11 110(5) . .
P2 O1 H12 116(5) . .
C10 N2 C6 119.5(3) . .
C10 N2 In2 122.4(2) . .
C6 N2 In2 117.1(2) . .
C5 N1 C1 119.2(3) . .
C5 N1 In2 118.0(2) . .
C1 N1 In2 122.8(2) . .
N1 C5 C4 120.8(3) . .
N1 C5 C6 116.2(3) . .
C4 C5 C6 123.0(3) . .
N2 C10 C9 122.2(4) . .
N2 C10 H10 117(2) . .
C9 C10 H10 121(2) . .
N2 C6 C7 121.0(3) . .
N2 C6 C5 115.7(3) . .
C7 C6 C5 123.3(3) . .
N1 C1 C2 121.8(4) . .
N1 C1 H1 117(2) . .
C2 C1 H1 121(2) . .
C8 C9 C10 118.9(4) . .
C8 C9 H9 120(3) . .
C10 C9 H9 121(3) . .
C3 C4 C5 119.4(4) . .
C3 C4 H4 129(3) . .
C5 C4 H4 111(3) . .
C8 C7 C6 118.8(4) . .
C8 C7 H7 120(3) . .
C6 C7 H7 121(3) . .
C3 C2 C1 119.2(4) . .
C3 C2 H2 120(3) . .
C1 C2 H2 121(3) . .
C9 C8 C7 119.5(4) . .
C9 C8 H8 121(4) . .
C7 C8 H8 119(4) . .
C2 C3 C4 119.6(4) . .
C2 C3 H3 123(4) . .
C4 C3 H3 116(4) . .

loop_
_geom_bond_atom_site_label_1
_geom_bond_atom_site_label_2
_geom_bond_distance
_geom_bond_site_symmetry_2
In1 O5 2.103(2) .
In1 O5 2.103(2) 2_656
In1 F1 2.1074(16) .
In1 F1 2.1074(16) 2_656
In1 O7 2.117(2) 2_656
In1 O7 2.117(2) .
In2 O6 2.080(2) .
In2 O4 2.094(2) .
In2 O8 2.111(2) .
In2 F1 2.1410(16) .
In2 N1 2.253(3) .
In2 N2 2.272(3) .
P2 O6 1.515(2) 2_756
P2 O4 1.518(2) .
P2 O7 1.529(2) 1_655
P2 O1 1.559(3) .
P1 O5 1.512(2) 2_656
P1 O8 1.515(2) .
P1 O3 1.532(2) .
P1 O2 1.574(3) .
P1 H11 1.88(5) .
O7 P2 1.529(2) 1_455
O6 P2 1.515(2) 2_756
O5 P1 1.512(2) 2_656
O3 H13 0.68(6) .
O2 H11 0.62(5) .
O1 H12 0.68(5) .
N2 C10 1.331(4) .
N2 C6 1.345(4) .
N1 C5 1.341(4) .
N1 C1 1.348(5) .
C5 C4 1.390(5) .
C5 C6 1.484(5) .
C10 C9 1.379(5) .
C10 H10 0.87(4) .
C6 C7 1.388(5) .
C1 C2 1.376(5) .
C1 H1 0.86(4) .
C9 C8 1.364(6) .
C9 H9 0.86(4) .
C4 C3 1.373(6) .
C4 H4 0.82(4) .
C7 C8 1.387(6) .
C7 H7 0.86(4) .
C2 C3 1.362(6) .
C2 H2 0.89(4) .
C8 H8 0.85(5) .
C3 H3 0.84(5) .
